data_2241928
loop_
_publ_author_name
'Geiger, David K.'
'Parsons, Dylan E.'
'Pagano, Bracco A.'

_publ_section_title
;
 Two cadmium coordination polymers with bridging acetate and
 phenylenediamine ligands that exhibit two-dimensional layered structures
;
_journal_coeditor_code PJ2037
_journal_issue 12
_journal_name_full 'Acta Crystallographica Section E'
_journal_page_first 1718
_journal_page_last 1723
_journal_paper_doi 10.1107/S2056989016017382
_journal_volume 72
_journal_year 2016
_chemical_formula_iupac '[Cd2 (C2 H3 O2)4 (C6 H8 N2)2]'
_chemical_formula_moiety 'C10 H14 Cd N2 O4'
_chemical_formula_sum 'C10 H14 Cd N2 O4'
_chemical_formula_weight 338.63
_chemical_name_systematic
Poly[tetra-\m~2~-acetato-\k^8^<i>O</i>:<i>O</i>'-bis(\m~2~-benzene-1,2-diamine-\k^2^<i>N</i>:<i>N</i>')dicadmium]
_space_group_crystal_system monoclinic
_space_group_IT_number 15
_space_group_name_Hall '-C 2yc'
_space_group_name_H-M_alt 'C 1 2/c 1'
_symmetry_space_group_name_Hall '-C 2yc'
_symmetry_space_group_name_H-M 'C 1 2/c 1'
_atom_sites_solution_hydrogens mixed
_atom_sites_solution_primary direct
_atom_sites_solution_secondary difmap
_cell_angle_alpha 90
_cell_angle_beta 96.887(4)
_cell_angle_gamma 90
_cell_formula_units_Z 8
_cell_length_a 23.283(3)
_cell_length_b 7.2399(9)
_cell_length_c 14.2744(16)
_cell_measurement_reflns_used 120
_cell_measurement_temperature 200.(2)
_cell_measurement_theta_max 23.9586
_cell_measurement_theta_min 3.4671
_cell_volume 2388.8(5)
_computing_cell_refinement
;
APEX2 (Bruker, 2013)
;
_computing_data_collection
;
APEX2  (Bruker, 2013)
;
_computing_data_reduction
;
SAINT (Bruker, 2013)
;
_computing_molecular_graphics
;
PLATON (Spek, 2009) and Mercury (Macrae <i>et al.</i>, 2006)
;
_computing_publication_material
;
publCIF (Westrip, 2010)
;
_computing_structure_refinement
;
SHELXL2014 (Sheldrick, 2015)
;
_computing_structure_solution
;
SHELXS97 (Sheldrick, 2008)
;
_diffrn_ambient_temperature 200.(2)
_diffrn_detector_area_resol_mean 8.3330
_diffrn_measured_fraction_theta_full 0.996
_diffrn_measured_fraction_theta_max 0.996
_diffrn_measurement_device_type 'Bruker SMART X2S benchtop'
_diffrn_measurement_method '\w scans'
_diffrn_radiation_monochromator 'doubly curved silicon crystal'
_diffrn_radiation_type 'Mo Ka'
_diffrn_radiation_wavelength 0.71073
_diffrn_reflns_av_R_equivalents 0.0893
_diffrn_reflns_limit_h_max 27
_diffrn_reflns_limit_h_min -28
_diffrn_reflns_limit_k_max 8
_diffrn_reflns_limit_k_min -8
_diffrn_reflns_limit_l_max 16
_diffrn_reflns_limit_l_min -17
_diffrn_reflns_number 14588
_diffrn_reflns_theta_full 25.69
_diffrn_reflns_theta_max 25.69
_diffrn_reflns_theta_min 2.88
_exptl_absorpt_coefficient_mu 1.833
_exptl_absorpt_correction_T_max 0.91
_exptl_absorpt_correction_T_min 0.53
_exptl_absorpt_correction_type multi-scan
_exptl_absorpt_process_details
;
(SADABS; Bruker, 2013)
;
_exptl_crystal_colour 'clear colourless'
_exptl_crystal_density_diffrn 1.883
_exptl_crystal_density_method 'not measured'
_exptl_crystal_description plate
_exptl_crystal_F_000 1344
_exptl_crystal_size_max 0.400
_exptl_crystal_size_mid 0.400
_exptl_crystal_size_min 0.050
_refine_diff_density_max 1.143
_refine_diff_density_min -1.168
_refine_ls_extinction_method none
_refine_ls_goodness_of_fit_ref 1.046
_refine_ls_hydrogen_treatment mixed
_refine_ls_matrix_type full
_refine_ls_number_parameters 174
_refine_ls_number_reflns 2263
_refine_ls_number_restraints 4
_refine_ls_restrained_S_all 1.046
_refine_ls_R_factor_all 0.0554
_refine_ls_R_factor_gt 0.0375
_refine_ls_shift/su_max 0.000
_refine_ls_shift/su_mean 0.000
_refine_ls_structure_factor_coef Fsqd
_refine_ls_weighting_details 'w=1/[\s^2^(Fo^2^)+(0.0496P)^2^+0.5909P] where P=(Fo^2^+2Fc^2^)/3'
_refine_ls_weighting_scheme calc
_refine_ls_wR_factor_gt 0.0983
_refine_ls_wR_factor_ref 0.1094
_reflns_number_gt 1633
_reflns_number_total 2263
_reflns_threshold_expression 'I > 2\s(I)'
_cod_data_source_file pj2037sup1.cif
_cod_data_source_block I
_cod_database_code 2241928

loop_
_space_group_symop_operation_xyz
'x, y, z'
'-x, y, -z+1/2'
'x+1/2, y+1/2, z'
'-x+1/2, y+1/2, -z+1/2'
'-x, -y, -z'
'x, -y, z-1/2'
'-x+1/2, -y+1/2, -z'
'x+1/2, -y+1/2, z-1/2'

loop_
_atom_site_type_symbol
_atom_site_label
_atom_site_fract_x
_atom_site_fract_y
_atom_site_fract_z
_atom_site_U_iso_or_equiv
_atom_site_adp_type
_atom_site_calc_flag
_atom_site_occupancy
Cd Cd1 0.5 1.0 1.0 0.02022(18) Uani d 1
Cd Cd2 0.5 1.48311(6) 0.75 0.02246(18) Uani d 1
O O1 0.53894(13) 1.2329(4) 0.91404(19) 0.0280(7) Uani d 1
O O2 0.57421(14) 1.2817(4) 0.7785(2) 0.0341(8) Uani d 1
O O3 0.43034(13) 1.2226(4) 1.01819(19) 0.0287(8) Uani d 1
O O4 0.44787(12) 1.2680(4) 1.17354(18) 0.0275(7) Uani d 1
N N1 0.44368(16) 0.9351(5) 0.8581(2) 0.0220(8) Uani d 1
H H1A 0.4354(19) 1.040(4) 0.831(3) 0.033(14) Uiso d 1
H H1B 0.4683(16) 0.875(6) 0.824(3) 0.045(15) Uiso d 1
N N2 0.44711(17) 0.5481(6) 0.8818(2) 0.0226(8) Uani d 1
H H2A 0.438(2) 0.445(4) 0.905(3) 0.040(15) Uiso d 1
H H2B 0.4719(16) 0.612(6) 0.917(3) 0.044(15) Uiso d 1
C C1 0.39101(18) 0.8316(6) 0.8544(3) 0.0232(10) Uani d 1
C C2 0.39284(18) 0.6415(6) 0.8678(3) 0.0213(10) Uani d 1
C C3 0.3425(2) 0.5424(7) 0.8632(3) 0.0315(12) Uani d 1
H H3 0.344 0.4118 0.8697 0.038 Uiso calc 1
C C4 0.2890(2) 0.6318(8) 0.8489(3) 0.0409(13) Uani d 1
H H4 0.2541 0.5629 0.8467 0.049 Uiso calc 1
C C5 0.2872(2) 0.8209(8) 0.8380(3) 0.0403(13) Uani d 1
H H5 0.251 0.8824 0.829 0.048 Uiso calc 1
C C6 0.3376(2) 0.9219(7) 0.8400(3) 0.0326(11) Uani d 1
H H6 0.336 1.052 0.8316 0.039 Uiso calc 1
C C7 0.57788(19) 1.2169(6) 0.8615(3) 0.0267(11) Uani d 1
C C8 0.6357(3) 1.1326(10) 0.8978(4) 0.0650(18) Uani d 1
H H8A 0.6648 1.2304 0.9089 0.098 Uiso calc 1
H H8B 0.6473 1.0454 0.8511 0.098 Uiso calc 1
H H8C 0.6324 1.0673 0.9571 0.098 Uiso calc 1
C C9 0.41522(19) 1.2753(6) 1.0965(3) 0.0248(10) Uani d 1
C C10 0.3540(2) 1.3437(8) 1.0964(3) 0.0450(14) Uani d 1
H H10A 0.3441 1.3462 1.1612 0.067 Uiso calc 1
H H10B 0.3274 1.2609 1.0581 0.067 Uiso calc 1
H H10C 0.3507 1.4686 1.0697 0.067 Uiso calc 1

loop_
_atom_site_aniso_label
_atom_site_aniso_U_11
_atom_site_aniso_U_22
_atom_site_aniso_U_33
_atom_site_aniso_U_12
_atom_site_aniso_U_13
_atom_site_aniso_U_23
Cd1 0.0250(3) 0.0215(3) 0.0140(3) -0.00045(16) 0.0019(2) -0.00028(16)
Cd2 0.0275(3) 0.0228(3) 0.0180(3) 0 0.0066(2) 0
O1 0.0330(18) 0.0259(18) 0.0270(16) 0.0015(14) 0.0107(14) 0.0053(14)
O2 0.047(2) 0.034(2) 0.0226(18) 0.0065(16) 0.0110(14) 0.0081(15)
O3 0.0396(18) 0.0311(19) 0.0166(16) 0.0122(15) 0.0083(13) 0.0014(14)
O4 0.0324(18) 0.0324(19) 0.0173(16) -0.0035(15) 0.0010(14) -0.0029(14)
N1 0.030(2) 0.018(2) 0.017(2) 0.0000(18) 0.0014(16) 0.0001(17)
N2 0.032(2) 0.021(2) 0.016(2) -0.0048(19) 0.0047(17) 0.0002(18)
C1 0.032(3) 0.028(3) 0.010(2) -0.001(2) 0.0050(18) -0.0021(18)
C2 0.028(2) 0.023(2) 0.012(2) 0.0015(19) 0.0038(18) -0.0012(18)
C3 0.039(3) 0.030(3) 0.026(3) -0.008(2) 0.007(2) -0.004(2)
C4 0.033(3) 0.051(4) 0.038(3) -0.006(3) 0.004(2) -0.001(3)
C5 0.030(3) 0.049(4) 0.041(3) 0.011(3) 0.004(2) 0.003(3)
C6 0.032(3) 0.035(3) 0.029(3) 0.006(2) 0.000(2) -0.002(2)
C7 0.029(3) 0.023(3) 0.028(3) 0.003(2) 0.004(2) 0.001(2)
C8 0.065(4) 0.066(5) 0.065(4) 0.004(4) 0.013(3) 0.002(4)
C9 0.030(2) 0.017(2) 0.028(3) -0.0014(19) 0.009(2) 0.000(2)
C10 0.036(3) 0.063(4) 0.036(3) 0.016(3) 0.006(2) -0.004(3)

loop_
_atom_type_symbol
_atom_type_description
_atom_type_scat_dispersion_real
_atom_type_scat_dispersion_imag
_atom_type_scat_source
C C 0.0033 0.0016 'International Tables Vol C Tables 4.2.6.8 and 6.1.1.4'
H H 0.0000 0.0000 'International Tables Vol C Tables 4.2.6.8 and 6.1.1.4'
O O 0.0106 0.0060 'International Tables Vol C Tables 4.2.6.8 and 6.1.1.4'
Cd Cd -0.8075 1.2024 'International Tables Vol C Tables 4.2.6.8 and 6.1.1.4'
N N 0.0061 0.0033 'International Tables Vol C Tables 4.2.6.8 and 6.1.1.4'

loop_
_geom_angle_atom_site_label_1
_geom_angle_atom_site_label_2
_geom_angle_atom_site_label_3
_geom_angle_site_symmetry_1
_geom_angle_site_symmetry_3
_geom_angle
_geom_angle_publ_flag
O3 Cd1 O3 5_677 . 180.00(13) ?
O3 Cd1 N1 5_677 . 95.21(12) ?
O3 Cd1 N1 . . 84.79(12) y
O3 Cd1 N1 5_677 5_677 84.79(12) ?
O3 Cd1 N1 . 5_677 95.21(12) ?
N1 Cd1 N1 . 5_677 180.0 ?
O3 Cd1 O1 5_677 . 97.02(11) ?
O3 Cd1 O1 . . 82.98(11) y
N1 Cd1 O1 . . 84.38(12) y
N1 Cd1 O1 5_677 . 95.62(12) ?
O3 Cd1 O1 5_677 5_677 82.98(11) ?
O3 Cd1 O1 . 5_677 97.02(11) ?
N1 Cd1 O1 . 5_677 95.62(12) ?
N1 Cd1 O1 5_677 5_677 84.38(12) ?
O1 Cd1 O1 . 5_677 180.0 ?
O2 Cd2 O2 2_656 . 99.65(17) y
O2 Cd2 O4 2_656 5_687 156.01(10) y
O2 Cd2 O4 . 5_687 93.98(12) y
O2 Cd2 O4 2_656 6_585 93.98(11) ?
O2 Cd2 O4 . 6_585 156.01(10) ?
O4 Cd2 O4 5_687 6_585 80.73(15) y
O2 Cd2 N2 2_656 1_565 79.40(12) y
O2 Cd2 N2 . 1_565 115.81(12) y
O4 Cd2 N2 5_687 1_565 76.91(12) y
O4 Cd2 N2 6_585 1_565 85.97(11) y
O2 Cd2 N2 2_656 2_666 115.81(12) ?
O2 Cd2 N2 . 2_666 79.40(12) ?
O4 Cd2 N2 5_687 2_666 85.97(12) ?
O4 Cd2 N2 6_585 2_666 76.91(12) ?
N2 Cd2 N2 1_565 2_666 157.5(2) y
C7 O1 Cd1 . . 127.2(3) ?
C7 O2 Cd2 . . 111.8(3) ?
C9 O3 Cd1 . . 125.3(3) ?
C9 O4 Cd2 . 5_687 126.4(3) ?
C1 N1 Cd1 . . 121.9(2) ?
C1 N1 H1A . . 107.(3) ?
Cd1 N1 H1A . . 107.(3) ?
C1 N1 H1B . . 109.(3) ?
Cd1 N1 H1B . . 104.(3) ?
H1A N1 H1B . . 107.(4) ?
C2 N2 Cd2 . 1_545 120.6(2) ?
C2 N2 H2A . . 102.(3) ?
Cd2 N2 H2A 1_545 . 108.(3) ?
C2 N2 H2B . . 110.(4) ?
Cd2 N2 H2B 1_545 . 101.(3) ?
H2A N2 H2B . . 115.(4) ?
C2 C1 C6 . . 119.7(4) ?
C2 C1 N1 . . 120.1(4) ?
C6 C1 N1 . . 120.2(4) ?
C3 C2 C1 . . 120.1(4) ?
C3 C2 N2 . . 119.8(4) ?
C1 C2 N2 . . 120.1(4) ?
C2 C3 C4 . . 120.5(5) ?
C2 C3 H3 . . 119.8 ?
C4 C3 H3 . . 119.8 ?
C5 C4 C3 . . 119.4(5) ?
C5 C4 H4 . . 120.3 ?
C3 C4 H4 . . 120.3 ?
C4 C5 C6 . . 120.7(5) ?
C4 C5 H5 . . 119.6 ?
C6 C5 H5 . . 119.6 ?
C5 C6 C1 . . 119.6(5) ?
C5 C6 H6 . . 120.2 ?
C1 C6 H6 . . 120.2 ?
O1 C7 O2 . . 123.6(4) ?
O1 C7 C8 . . 120.8(4) ?
O2 C7 C8 . . 115.3(4) ?
C7 C8 H8A . . 109.5 ?
C7 C8 H8B . . 109.5 ?
H8A C8 H8B . . 109.5 ?
C7 C8 H8C . . 109.5 ?
H8A C8 H8C . . 109.5 ?
H8B C8 H8C . . 109.5 ?
O4 C9 O3 . . 123.6(4) ?
O4 C9 C10 . . 119.1(4) ?
O3 C9 C10 . . 117.3(4) ?
C9 C10 H10A . . 109.5 ?
C9 C10 H10B . . 109.5 ?
H10A C10 H10B . . 109.5 ?
C9 C10 H10C . . 109.5 ?
H10A C10 H10C . . 109.5 ?
H10B C10 H10C . . 109.5 ?

loop_
_geom_bond_atom_site_label_1
_geom_bond_atom_site_label_2
_geom_bond_site_symmetry_2
_geom_bond_distance
_geom_bond_publ_flag
C1 C6 . 1.398(6) ?
C1 C2 . 1.390(6) ?
C10 H10C . 0.98 ?
C10 H10B . 0.98 ?
C10 H10A . 0.98 ?
C2 C3 . 1.369(6) ?
C3 H3 . 0.95 ?
C3 C4 . 1.398(7) ?
C4 H4 . 0.95 ?
C4 C5 . 1.378(7) ?
C5 H5 . 0.95 ?
C5 C6 . 1.378(7) ?
C6 H6 . 0.95 ?
C7 C8 . 1.512(7) ?
C8 H8C . 0.98 ?
C8 H8B . 0.98 ?
C8 H8A . 0.98 ?
C9 C10 . 1.509(6) ?
Cd1 O3 5_677 2.323(3) ?
Cd1 O3 . 2.323(3) y
Cd1 O1 . 2.332(3) y
Cd1 O1 5_677 2.332(3) ?
Cd1 N1 . 2.325(4) y
Cd1 N1 5_677 2.325(4) ?
Cd2 O4 5_687 2.365(3) y
Cd2 O4 6_585 2.365(3) ?
Cd2 O2 2_656 2.260(3) ?
Cd2 O2 . 2.260(3) y
Cd2 N2 1_565 2.416(4) y
Cd2 N2 2_666 2.416(4) ?
N1 H1B . 0.907(19) ?
N1 H1A . 0.864(19) ?
N1 C1 . 1.432(5) ?
N2 H2B . 0.857(19) ?
N2 H2A . 0.86(2) ?
N2 Cd2 1_545 2.415(4) ?
N2 C2 . 1.426(6) ?
O1 C7 . 1.250(5) ?
O2 C7 . 1.267(5) ?
O3 C9 . 1.270(5) ?
O4 Cd2 5_687 2.365(3) ?
O4 C9 . 1.261(5) ?

loop_
_geom_hbond_atom_site_label_D
_geom_hbond_atom_site_label_H
_geom_hbond_atom_site_label_A
_geom_hbond_site_symmetry_A
_geom_hbond_distance_DH
_geom_hbond_distance_HA
_geom_hbond_distance_DA
_geom_hbond_angle_DHA
_geom_hbond_publ_flag
N1 H1A O2 2_656 0.864(19) 2.34(2) 3.175(5) 163.(4) y
N1 H1B O4 5_677 0.907(19) 2.21(3) 3.003(5) 146.(4) y
N1 H1B O4 6_575 0.907(19) 2.38(4) 3.029(5) 128.(4) y
N2 H2A O3 1_545 0.86(2) 2.30(2) 3.111(5) 158.(4) y
N2 H2B O3 5_677 0.857(19) 2.64(2) 3.458(5) 161.(4) y
N2 H2B O4 5_677 0.857(19) 2.55(4) 2.973(5) 111.(3) y
C8 H8C O3 5_677 0.98 2.61 3.295(7) 127.4 n

loop_
_geom_torsion_atom_site_label_1
_geom_torsion_atom_site_label_2
_geom_torsion_atom_site_label_3
_geom_torsion_atom_site_label_4
_geom_torsion_site_symmetry_1
_geom_torsion
Cd1 N1 C1 C2 . -75.0(4)
Cd1 N1 C1 C6 . 103.1(4)
C6 C1 C2 C3 . 2.6(6)
N1 C1 C2 C3 . -179.3(4)
C6 C1 C2 N2 . 179.5(4)
N1 C1 C2 N2 . -2.4(6)
Cd2 N2 C2 C3 1_545 99.3(4)
Cd2 N2 C2 C1 1_545 -77.6(5)
C1 C2 C3 C4 . -2.7(6)
N2 C2 C3 C4 . -179.6(4)
C2 C3 C4 C5 . 1.0(7)
C3 C4 C5 C6 . 0.8(7)
C4 C5 C6 C1 . -0.8(7)
C2 C1 C6 C5 . -0.9(6)
N1 C1 C6 C5 . -179.0(4)
Cd1 O1 C7 O2 . 131.3(4)
Cd1 O1 C7 C8 . -54.7(6)
Cd2 O2 C7 O1 . 13.3(6)
Cd2 O2 C7 C8 . -160.9(4)
Cd2 O4 C9 O3 5_687 100.8(5)
Cd2 O4 C9 C10 5_687 -81.4(5)
Cd1 O3 C9 O4 . 26.7(6)
Cd1 O3 C9 C10 . -151.1(4)

_cod_database_fobs_code 2241928
